data_2020611
loop_
_publ_author_name
'Green, William L.'
'Sirianni, Eric R.'
'Yap, Glenn P. A.'
'Riordan, Charles G.'

_publ_section_title
;
 Steric and electronic factor comparisons in
 hydrotris(3-phenylpyrazolyl)borate nickel(II) aryloxides
;
_journal_coeditor_code FO3002
_journal_issue 11
_journal_name_full 'Acta Crystallographica Section C'
_journal_page_first 791
_journal_page_last 796
_journal_paper_doi 10.1107/S2053229616001789
_journal_volume 72
_journal_year 2016
_chemical_formula_iupac '[Ni (C27 H22 B N6) (C6 H5 O) (C4 H8 O)], C4 H8 O'
_chemical_formula_moiety 'C37 H35 B N6 Ni O2, C4 H8 O'
_chemical_formula_sum 'C41 H43 B N6 Ni O3'
_chemical_formula_weight 737.33
_chemical_name_systematic
;[Hydrotris(3-phenylpyrazolyl-\k<i>N</i>^2^)borato](phenolato-\k<i>O</i>)(tetrahydrofuran-\k<i>O</i>)nickel(II)
tetrahydrofuran monosolvate
;
_space_group_crystal_system orthorhombic
_space_group_IT_number 19
_space_group_name_Hall 'P 2ac 2ab'
_space_group_name_H-M_alt 'P 21 21 21'
_symmetry_space_group_name_Hall 'P 2ac 2ab'
_symmetry_space_group_name_H-M 'P 21 21 21'
_atom_sites_solution_hydrogens geom
_atom_sites_solution_primary direct
_atom_sites_solution_secondary difmap
_audit_creation_method SHELXL-2014/7
_cell_angle_alpha 90
_cell_angle_beta 90
_cell_angle_gamma 90
_cell_formula_units_Z 4
_cell_length_a 10.868(4)
_cell_length_b 11.985(4)
_cell_length_c 28.705(8)
_cell_measurement_reflns_used 1023
_cell_measurement_temperature 200(2)
_cell_measurement_theta_max 27.83
_cell_measurement_theta_min 2.63
_cell_volume 3739(2)
_computing_cell_refinement
;
SAINT (Bruker, 2002)
;
_computing_data_collection
;
SMART (Bruker, 2002)
;
_computing_data_reduction
;
SAINT (Bruker, 2002)
;
_computing_molecular_graphics
;
SHELXTL (Bruker, 2002)
;
_computing_publication_material
;
Mercury (Macrae <i>et al.</i>,  2008)
;
_computing_structure_refinement
;
SHELXL2014 (Sheldrick, 2015)
;
_computing_structure_solution
;
SHELXS97 (Sheldrick, 2008)
;
_diffrn_ambient_temperature 200(2)
_diffrn_detector_area_resol_mean 836.6
_diffrn_measured_fraction_theta_full 1.000
_diffrn_measured_fraction_theta_max 0.999
_diffrn_measurement_device_type 'Bruker APEX'
_diffrn_measurement_method \w
_diffrn_radiation_type MoK\a
_diffrn_radiation_wavelength 0.71073
_diffrn_reflns_av_R_equivalents 0.0350
_diffrn_reflns_limit_h_max 14
_diffrn_reflns_limit_h_min -14
_diffrn_reflns_limit_k_max 15
_diffrn_reflns_limit_k_min -15
_diffrn_reflns_limit_l_max 38
_diffrn_reflns_limit_l_min -38
_diffrn_reflns_number 51136
_diffrn_reflns_theta_full 25.242
_diffrn_reflns_theta_max 28.244
_diffrn_reflns_theta_min 1.841
_exptl_absorpt_coefficient_mu 0.566
_exptl_absorpt_correction_T_max 0.9270
_exptl_absorpt_correction_T_min 0.8544
_exptl_absorpt_correction_type multi-scan
_exptl_absorpt_process_details
;
(SADABS; Bruker, 2002)
;
_exptl_crystal_colour yellow
_exptl_crystal_density_diffrn 1.310
_exptl_crystal_density_method 'not measured'
_exptl_crystal_description block
_exptl_crystal_F_000 1552
_exptl_crystal_size_max 0.287
_exptl_crystal_size_mid 0.175
_exptl_crystal_size_min 0.136
_refine_diff_density_max 0.374
_refine_diff_density_min -0.170
_refine_ls_abs_structure_details
;
Flack x determined using 3794 quotients [(I+)-(I-)]/[(I+)+(I-)]
(Parsons <i>et al.</i>,  2013)
;
_refine_ls_abs_structure_Flack -0.020(10)
_refine_ls_extinction_method none
_refine_ls_goodness_of_fit_ref 1.063
_refine_ls_hydrogen_treatment constr
_refine_ls_matrix_type full
_refine_ls_number_parameters 469
_refine_ls_number_reflns 9233
_refine_ls_number_restraints 0
_refine_ls_restrained_S_all 1.063
_refine_ls_R_factor_all 0.0324
_refine_ls_R_factor_gt 0.0308
_refine_ls_shift/su_max 0.001
_refine_ls_shift/su_mean 0.000
_refine_ls_structure_factor_coef Fsqd
_refine_ls_weighting_details 'w=1/[\s^2^(Fo^2^)+(0.0509P)^2^+0.3758P] where P=(Fo^2^+2Fc^2^)/3'
_refine_ls_weighting_scheme calc
_refine_ls_wR_factor_gt 0.0814
_refine_ls_wR_factor_ref 0.0830
_reflns_number_gt 8901
_reflns_number_total 9233
_reflns_threshold_expression 'I > 2\s(I)'
_cod_data_source_file fo3002sup1.cif
_cod_data_source_block cpd6
_cod_depositor_comments 'Adding full bibliography for 2020609--2020613.cif.'
_cod_database_code 2020611
_cod_database_fobs_code 2020611
_shelx_space_group_comment
;
The symmetry employed for this shelxl refinement is uniquely defined
by the following loop, which should always be used as a source of
symmetry information in preference to the above space-group names.
They are only intended as comments.
;
_shelx_estimated_absorpt_t_min 0.854
_shelx_estimated_absorpt_t_max 0.927

loop_
_space_group_symop_operation_xyz
'x, y, z'
'-x+1/2, -y, z+1/2'
'-x, y+1/2, -z+1/2'
'x+1/2, -y+1/2, -z'

loop_
_atom_site_type_symbol
_atom_site_label
_atom_site_fract_x
_atom_site_fract_y
_atom_site_fract_z
_atom_site_U_iso_or_equiv
_atom_site_adp_type
_atom_site_calc_flag
_atom_site_occupancy
Ni Ni1 0.57355(2) 0.51511(2) 0.10835(2) 0.02717(7) Uani d 1
B B1 0.6576(3) 0.6948(2) 0.17702(10) 0.0399(6) Uani d 1
H H1A 0.6846 0.7531 0.1998 0.048 Uiso calc 1
N N1 0.50555(17) 0.53410(18) 0.17516(6) 0.0356(4) Uani d 1
N N2 0.5565(2) 0.62147(19) 0.19878(7) 0.0400(4) Uani d 1
N N3 0.75639(17) 0.54355(15) 0.12826(7) 0.0307(4) Uani d 1
N N4 0.76753(18) 0.62099(18) 0.16318(7) 0.0358(4) Uani d 1
N N5 0.57195(19) 0.68525(15) 0.09548(6) 0.0329(4) Uani d 1
N N6 0.60729(19) 0.75049(17) 0.13236(7) 0.0374(4) Uani d 1
O O1 0.59386(14) 0.36318(13) 0.08961(5) 0.0312(3) Uani d 1
O O2 0.39304(13) 0.51516(14) 0.07999(5) 0.0342(3) Uani d 1
O O3 0.0871(3) 0.8221(3) 0.21073(11) 0.0950(11) Uani d 1
C C1 0.4177(2) 0.4903(2) 0.20324(7) 0.0407(5) Uani d 1
C C2 0.4144(3) 0.5511(3) 0.24507(9) 0.0516(7) Uani d 1
H H2A 0.3620 0.5384 0.2710 0.062 Uiso calc 1
C C3 0.5023(3) 0.6323(3) 0.24083(9) 0.0505(7) Uani d 1
H H3A 0.5218 0.6870 0.2636 0.061 Uiso calc 1
C C4 0.3713(2) 0.3143(3) 0.15845(10) 0.0478(6) Uani d 1
H H4A 0.4474 0.3206 0.1424 0.057 Uiso calc 1
C C5 0.2940(3) 0.2241(3) 0.14918(13) 0.0590(8) Uani d 1
H H5A 0.3182 0.1692 0.1272 0.071 Uiso calc 1
C C6 0.1822(3) 0.2144(3) 0.17198(14) 0.0680(10) Uani d 1
H H6A 0.1297 0.1529 0.1657 0.082 Uiso calc 1
C C7 0.1478(3) 0.2936(4) 0.20355(13) 0.0696(11) Uani d 1
H H7A 0.0708 0.2869 0.2190 0.084 Uiso calc 1
C C8 0.2231(3) 0.3836(3) 0.21348(11) 0.0589(9) Uani d 1
H H8A 0.1974 0.4379 0.2355 0.071 Uiso calc 1
C C9 0.3382(2) 0.3951(3) 0.19093(9) 0.0434(6) Uani d 1
C C10 0.86937(19) 0.50095(19) 0.12130(7) 0.0311(4) Uani d 1
C C11 0.9524(2) 0.5494(2) 0.15275(8) 0.0380(5) Uani d 1
H H11A 1.0376 0.5332 0.1559 0.046 Uiso calc 1
C C12 0.8854(2) 0.6247(2) 0.17793(9) 0.0398(5) Uani d 1
H H12A 0.9166 0.6718 0.2018 0.048 Uiso calc 1
C C13 0.8434(3) 0.4366(2) 0.03925(9) 0.0420(5) Uani d 1
H H13A 0.7803 0.4905 0.0351 0.050 Uiso calc 1
C C14 0.8794(3) 0.3695(3) 0.00190(11) 0.0610(9) Uani d 1
H H14A 0.8400 0.3774 -0.0275 0.073 Uiso calc 1
C C15 0.9712(3) 0.2925(3) 0.00736(15) 0.0694(11) Uani d 1
H H15A 0.9958 0.2474 -0.0182 0.083 Uiso calc 1
C C16 1.0277(3) 0.2806(3) 0.04984(16) 0.0687(11) Uani d 1
H H16A 1.0911 0.2267 0.0535 0.082 Uiso calc 1
C C17 0.9930(2) 0.3464(2) 0.08750(12) 0.0500(7) Uani d 1
H H17A 1.0332 0.3377 0.1167 0.060 Uiso calc 1
C C18 0.8993(2) 0.42504(19) 0.08254(8) 0.0339(5) Uani d 1
C C19 0.5401(2) 0.7556(2) 0.06087(9) 0.0353(5) Uani d 1
C C20 0.5526(3) 0.8663(2) 0.07618(10) 0.0439(6) Uani d 1
H H20A 0.5350 0.9324 0.0591 0.053 Uiso calc 1
C C21 0.5958(2) 0.8587(2) 0.12107(10) 0.0444(6) Uani d 1
H H21A 0.6144 0.9199 0.1409 0.053 Uiso calc 1
C C22 0.5596(3) 0.6237(2) -0.00613(9) 0.0442(5) Uani d 1
H H22A 0.6174 0.5812 0.0112 0.053 Uiso calc 1
C C23 0.5308(3) 0.5921(3) -0.05151(10) 0.0540(7) Uani d 1
H H23A 0.5687 0.5283 -0.0649 0.065 Uiso calc 1
C C24 0.4469(3) 0.6537(3) -0.07709(10) 0.0554(8) Uani d 1
H H24A 0.4284 0.6332 -0.1083 0.067 Uiso calc 1
C C25 0.3905(3) 0.7445(3) -0.05719(11) 0.0531(7) Uani d 1
H H25A 0.3313 0.7856 -0.0744 0.064 Uiso calc 1
C C26 0.4194(3) 0.7766(2) -0.01215(10) 0.0445(5) Uani d 1
H H26A 0.3805 0.8401 0.0010 0.053 Uiso calc 1
C C27 0.5050(2) 0.7168(2) 0.01412(8) 0.0356(5) Uani d 1
C C28 0.7004(2) 0.2875(2) 0.15627(8) 0.0360(5) Uani d 1
H H28A 0.6724 0.3465 0.1757 0.043 Uiso calc 1
C C29 0.7751(2) 0.2047(2) 0.17482(9) 0.0429(5) Uani d 1
H H29A 0.7989 0.2089 0.2066 0.052 Uiso calc 1
C C30 0.8157(3) 0.1159(2) 0.14783(10) 0.0457(6) Uani d 1
H H30A 0.8664 0.0593 0.1608 0.055 Uiso calc 1
C C31 0.7804(2) 0.1119(2) 0.10159(10) 0.0446(6) Uani d 1
H H31A 0.8071 0.0515 0.0827 0.054 Uiso calc 1
C C32 0.7068(2) 0.19423(19) 0.08217(9) 0.0373(5) Uani d 1
H H32A 0.6839 0.1891 0.0503 0.045 Uiso calc 1
C C33 0.66544(18) 0.28520(17) 0.10897(8) 0.0300(4) Uani d 1
C C34 0.3401(3) 0.4447(2) 0.04424(9) 0.0412(5) Uani d 1
H H34A 0.3041 0.3764 0.0580 0.049 Uiso calc 1
H H34B 0.4031 0.4228 0.0211 0.049 Uiso calc 1
C C35 0.2407(2) 0.5163(2) 0.02179(9) 0.0441(5) Uani d 1
H H35A 0.2733 0.5557 -0.0059 0.053 Uiso calc 1
H H35B 0.1696 0.4700 0.0122 0.053 Uiso calc 1
C C36 0.2035(3) 0.5989(3) 0.05950(10) 0.0521(7) Uani d 1
H H36A 0.2062 0.6762 0.0474 0.063 Uiso calc 1
H H36B 0.1190 0.5831 0.0706 0.063 Uiso calc 1
C C37 0.2947(2) 0.5842(2) 0.09832(9) 0.0438(6) Uani d 1
H H37A 0.3272 0.6575 0.1084 0.053 Uiso calc 1
H H37B 0.2553 0.5475 0.1254 0.053 Uiso calc 1
C C38 0.1352(5) 0.9197(4) 0.23079(17) 0.0879(13) Uani d 1
H H38A 0.1275 0.9166 0.2651 0.105 Uiso calc 1
H H38B 0.0896 0.9858 0.2194 0.105 Uiso calc 1
C C39 0.2652(5) 0.9273(4) 0.21736(17) 0.0938(15) Uani d 1
H H39A 0.3190 0.8957 0.2419 0.113 Uiso calc 1
H H39B 0.2894 1.0058 0.2116 0.113 Uiso calc 1
C C40 0.2726(5) 0.8607(5) 0.17405(19) 0.1050(18) Uani d 1
H H40A 0.3543 0.8248 0.1709 0.126 Uiso calc 1
H H40B 0.2573 0.9078 0.1463 0.126 Uiso calc 1
C C41 0.1737(4) 0.7757(4) 0.17997(14) 0.0731(10) Uani d 1
H H41A 0.1347 0.7586 0.1496 0.088 Uiso calc 1
H H41B 0.2080 0.7058 0.1930 0.088 Uiso calc 1

loop_
_atom_site_aniso_label
_atom_site_aniso_U_11
_atom_site_aniso_U_22
_atom_site_aniso_U_33
_atom_site_aniso_U_12
_atom_site_aniso_U_13
_atom_site_aniso_U_23
Ni1 0.02603(12) 0.02875(12) 0.02674(12) 0.00231(9) -0.00001(10) -0.00181(10)
B1 0.0404(14) 0.0425(14) 0.0369(13) 0.0047(11) -0.0046(11) -0.0130(11)
N1 0.0319(9) 0.0454(11) 0.0294(8) 0.0062(8) 0.0005(7) -0.0016(8)
N2 0.0403(11) 0.0495(11) 0.0301(9) 0.0108(9) 0.0003(8) -0.0082(8)
N3 0.0298(8) 0.0321(9) 0.0302(8) 0.0005(7) -0.0012(7) -0.0048(7)
N4 0.0343(9) 0.0387(10) 0.0344(9) -0.0005(8) -0.0034(8) -0.0069(8)
N5 0.0336(9) 0.0299(8) 0.0352(9) 0.0012(8) -0.0031(8) -0.0041(7)
N6 0.0404(10) 0.0321(9) 0.0397(10) 0.0016(8) -0.0027(8) -0.0082(8)
O1 0.0305(8) 0.0287(7) 0.0346(7) 0.0026(6) -0.0033(6) -0.0028(6)
O2 0.0274(7) 0.0368(8) 0.0384(8) 0.0055(6) -0.0037(6) -0.0087(7)
O3 0.0722(17) 0.115(2) 0.098(2) -0.0315(18) 0.0311(16) -0.0551(18)
C1 0.0334(10) 0.0575(14) 0.0313(10) 0.0138(12) 0.0037(8) 0.0093(10)
C2 0.0479(14) 0.0737(19) 0.0332(11) 0.0171(14) 0.0097(11) 0.0030(11)
C3 0.0555(16) 0.0664(18) 0.0296(11) 0.0196(14) 0.0020(11) -0.0097(11)
C4 0.0353(12) 0.0553(15) 0.0529(15) -0.0001(11) 0.0051(11) 0.0167(13)
C5 0.0496(16) 0.0587(18) 0.0686(19) -0.0086(14) -0.0005(14) 0.0185(15)
C6 0.0465(16) 0.078(2) 0.079(2) -0.0144(16) -0.0041(16) 0.039(2)
C7 0.0337(14) 0.106(3) 0.069(2) -0.0057(16) 0.0048(13) 0.047(2)
C8 0.0371(13) 0.092(2) 0.0481(15) 0.0107(15) 0.0086(11) 0.0275(16)
C9 0.0317(11) 0.0614(16) 0.0371(12) 0.0058(11) 0.0025(9) 0.0213(11)
C10 0.0284(9) 0.0333(11) 0.0317(9) 0.0007(8) 0.0005(7) 0.0050(8)
C11 0.0292(11) 0.0469(13) 0.0378(11) -0.0008(9) -0.0053(9) 0.0018(10)
C12 0.0358(11) 0.0498(14) 0.0338(11) -0.0052(10) -0.0049(9) -0.0032(10)
C13 0.0457(13) 0.0434(13) 0.0371(12) -0.0087(11) 0.0058(10) -0.0027(10)
C14 0.071(2) 0.0658(19) 0.0461(15) -0.0294(17) 0.0227(14) -0.0189(14)
C15 0.063(2) 0.0581(18) 0.087(2) -0.0285(16) 0.0435(19) -0.0382(18)
C16 0.0445(15) 0.0429(15) 0.119(3) -0.0021(12) 0.0287(19) -0.0235(18)
C17 0.0357(12) 0.0388(13) 0.0755(19) 0.0023(11) 0.0059(13) -0.0020(13)
C18 0.0302(11) 0.0307(10) 0.0410(12) -0.0034(8) 0.0073(8) -0.0005(9)
C19 0.0312(10) 0.0307(10) 0.0440(12) 0.0017(8) 0.0000(9) 0.0034(9)
C20 0.0463(14) 0.0303(11) 0.0550(14) 0.0013(10) 0.0031(11) 0.0036(10)
C21 0.0453(14) 0.0311(11) 0.0568(15) 0.0002(10) 0.0032(11) -0.0088(10)
C22 0.0439(13) 0.0477(13) 0.0410(12) 0.0033(12) -0.0060(11) 0.0020(10)
C23 0.0628(17) 0.0553(16) 0.0440(14) -0.0034(14) -0.0032(13) -0.0037(13)
C24 0.0637(18) 0.0620(17) 0.0406(13) -0.0249(15) -0.0131(13) 0.0137(12)
C25 0.0509(15) 0.0528(16) 0.0556(16) -0.0137(13) -0.0193(13) 0.0251(13)
C26 0.0414(12) 0.0382(12) 0.0538(14) -0.0028(11) -0.0068(12) 0.0151(10)
C27 0.0305(10) 0.0357(11) 0.0404(11) -0.0057(9) -0.0016(9) 0.0085(9)
C28 0.0387(11) 0.0346(11) 0.0348(11) 0.0000(9) 0.0041(9) 0.0020(9)
C29 0.0452(13) 0.0435(13) 0.0400(12) -0.0013(11) -0.0035(10) 0.0101(10)
C30 0.0424(13) 0.0365(12) 0.0581(16) 0.0062(10) -0.0043(12) 0.0119(11)
C31 0.0436(13) 0.0312(11) 0.0591(16) 0.0057(10) -0.0008(11) -0.0052(11)
C32 0.0367(11) 0.0325(11) 0.0426(12) 0.0017(9) -0.0029(10) -0.0044(9)
C33 0.0251(8) 0.0282(9) 0.0367(10) -0.0019(7) 0.0005(9) 0.0024(9)
C34 0.0447(13) 0.0338(11) 0.0449(13) -0.0025(10) -0.0071(11) -0.0061(10)
C35 0.0423(12) 0.0460(13) 0.0440(12) -0.0082(11) -0.0105(10) 0.0019(11)
C36 0.0373(13) 0.0674(18) 0.0516(15) 0.0142(13) -0.0036(12) 0.0043(14)
C37 0.0306(11) 0.0554(15) 0.0453(14) 0.0133(10) -0.0002(9) -0.0087(11)
C38 0.114(4) 0.059(2) 0.091(3) -0.006(2) 0.020(3) -0.016(2)
C39 0.103(4) 0.085(3) 0.093(3) -0.045(3) -0.022(3) 0.010(2)
C40 0.076(3) 0.135(5) 0.104(4) -0.037(3) 0.026(3) -0.019(3)
C41 0.063(2) 0.087(3) 0.069(2) -0.0084(19) 0.0108(18) -0.025(2)

loop_
_atom_type_symbol
_atom_type_description
_atom_type_scat_dispersion_real
_atom_type_scat_dispersion_imag
_atom_type_scat_source
C C 0.0033 0.0016 'International Tables Vol C Tables 4.2.6.8 and 6.1.1.4'
H H 0.0000 0.0000 'International Tables Vol C Tables 4.2.6.8 and 6.1.1.4'
B B 0.0013 0.0007 'International Tables Vol C Tables 4.2.6.8 and 6.1.1.4'
N N 0.0061 0.0033 'International Tables Vol C Tables 4.2.6.8 and 6.1.1.4'
O O 0.0106 0.0060 'International Tables Vol C Tables 4.2.6.8 and 6.1.1.4'
Ni Ni 0.3393 1.1124 'International Tables Vol C Tables 4.2.6.8 and 6.1.1.4'

loop_
_geom_angle_atom_site_label_1
_geom_angle_atom_site_label_2
_geom_angle_atom_site_label_3
_geom_angle
_geom_angle_publ_flag
O1 Ni1 N1 114.03(8) y
O1 Ni1 N5 152.63(7) y
N1 Ni1 N5 93.10(8) y
O1 Ni1 N3 97.02(7) y
N1 Ni1 N3 93.91(8) y
N5 Ni1 N3 84.06(8) y
O1 Ni1 O2 89.95(6) y
N1 Ni1 O2 91.45(7) y
N5 Ni1 O2 85.62(7) y
N3 Ni1 O2 168.61(7) y
N4 B1 N2 109.3(2) ?
N4 B1 N6 108.0(2) ?
N2 B1 N6 109.3(2) ?
C1 N1 N2 106.71(19) ?
C1 N1 Ni1 139.53(18) ?
N2 N1 Ni1 113.58(15) ?
C3 N2 N1 109.9(2) ?
C3 N2 B1 128.3(2) ?
N1 N2 B1 121.74(18) ?
C10 N3 N4 106.55(17) ?
C10 N3 Ni1 139.79(15) ?
N4 N3 Ni1 113.14(14) ?
C12 N4 N3 109.6(2) ?
C12 N4 B1 129.5(2) ?
N3 N4 B1 120.62(19) ?
C19 N5 N6 106.50(19) ?
C19 N5 Ni1 138.51(16) ?
N6 N5 Ni1 114.90(14) ?
C21 N6 N5 109.8(2) ?
C21 N6 B1 130.6(2) ?
N5 N6 B1 119.56(19) ?
C33 O1 Ni1 128.03(14) ?
C34 O2 C37 107.27(18) ?
C34 O2 Ni1 129.67(14) ?
C37 O2 Ni1 122.81(14) ?
C38 O3 C41 109.8(3) ?
N1 C1 C2 109.0(2) ?
N1 C1 C9 124.8(2) ?
C2 C1 C9 126.3(2) ?
C3 C2 C1 106.0(2) ?
N2 C3 C2 108.4(3) ?
C9 C4 C5 120.8(3) ?
C6 C5 C4 120.2(4) ?
C7 C6 C5 119.7(4) ?
C6 C7 C8 121.2(3) ?
C7 C8 C9 120.3(4) ?
C4 C9 C8 117.9(3) ?
C4 C9 C1 123.2(2) ?
C8 C9 C1 118.9(3) ?
N3 C10 C11 109.6(2) ?
N3 C10 C18 123.25(19) ?
C11 C10 C18 126.8(2) ?
C12 C11 C10 105.7(2) ?
N4 C12 C11 108.5(2) ?
C18 C13 C14 120.4(3) ?
C15 C14 C13 120.3(3) ?
C14 C15 C16 119.9(3) ?
C15 C16 C17 120.7(3) ?
C16 C17 C18 120.1(3) ?
C13 C18 C17 118.5(2) ?
C13 C18 C10 121.1(2) ?
C17 C18 C10 120.1(2) ?
N5 C19 C20 109.6(2) ?
N5 C19 C27 122.7(2) ?
C20 C19 C27 127.6(2) ?
C21 C20 C19 105.3(2) ?
N6 C21 C20 108.8(2) ?
C27 C22 C23 120.9(3) ?
C24 C23 C22 120.0(3) ?
C25 C24 C23 119.7(3) ?
C24 C25 C26 120.5(3) ?
C25 C26 C27 120.9(3) ?
C22 C27 C26 118.1(2) ?
C22 C27 C19 121.6(2) ?
C26 C27 C19 120.2(2) ?
C29 C28 C33 120.9(2) ?
C28 C29 C30 121.3(2) ?
C31 C30 C29 118.3(2) ?
C30 C31 C32 121.5(2) ?
C31 C32 C33 121.0(2) ?
O1 C33 C32 120.0(2) ?
O1 C33 C28 122.9(2) ?
C32 C33 C28 117.1(2) ?
O2 C34 C35 104.7(2) ?
C36 C35 C34 104.7(2) ?
C37 C36 C35 106.0(2) ?
O2 C37 C36 106.5(2) ?
O3 C38 C39 107.6(4) ?
C38 C39 C40 103.9(4) ?
C39 C40 C41 103.5(4) ?
O3 C41 C40 106.5(4) ?

loop_
_geom_bond_atom_site_label_1
_geom_bond_atom_site_label_2
_geom_bond_distance
_geom_bond_publ_flag
Ni1 O1 1.9115(16) y
Ni1 N1 2.0679(19) y
Ni1 N5 2.072(2) y
Ni1 N3 2.096(2) y
Ni1 O2 2.1239(16) y
B1 N4 1.538(3) ?
B1 N2 1.540(4) ?
B1 N6 1.546(4) ?
N1 C1 1.355(3) ?
N1 N2 1.365(3) ?
N2 C3 1.350(3) ?
N3 C10 1.345(3) ?
N3 N4 1.371(3) ?
N4 C12 1.350(3) ?
N5 C19 1.348(3) ?
N5 N6 1.371(3) ?
N6 C21 1.342(3) ?
O1 C33 1.337(3) ?
O2 C34 1.448(3) ?
O2 C37 1.451(3) ?
O3 C38 1.404(5) ?
O3 C41 1.405(4) ?
C1 C2 1.405(4) ?
C1 C9 1.474(4) ?
C2 C3 1.369(5) ?
C4 C9 1.392(4) ?
C4 C5 1.394(4) ?
C5 C6 1.386(5) ?
C6 C7 1.364(6) ?
C7 C8 1.384(6) ?
C8 C9 1.415(4) ?
C10 C11 1.403(3) ?
C10 C18 1.474(3) ?
C11 C12 1.366(4) ?
C13 C18 1.390(4) ?
C13 C14 1.396(4) ?
C14 C15 1.368(6) ?
C15 C16 1.373(6) ?
C16 C17 1.390(5) ?
C17 C18 1.395(3) ?
C19 C20 1.404(3) ?
C19 C27 1.471(3) ?
C20 C21 1.374(4) ?
C22 C27 1.391(4) ?
C22 C23 1.393(4) ?
C23 C24 1.384(4) ?
C24 C25 1.374(5) ?
C25 C26 1.385(4) ?
C26 C27 1.395(3) ?
C28 C29 1.388(3) ?
C28 C33 1.410(3) ?
C29 C30 1.389(4) ?
C30 C31 1.382(4) ?
C31 C32 1.387(3) ?
C32 C33 1.408(3) ?
C34 C35 1.523(4) ?
C35 C36 1.522(4) ?
C36 C37 1.502(4) ?
C38 C39 1.468(7) ?
C39 C40 1.479(7) ?
C40 C41 1.492(6) ?

loop_
_geom_torsion_atom_site_label_1
_geom_torsion_atom_site_label_2
_geom_torsion_atom_site_label_3
_geom_torsion_atom_site_label_4
_geom_torsion
C1 N1 N2 C3 0.2(3)
Ni1 N1 N2 C3 176.36(17)
C1 N1 N2 B1 -177.9(2)
Ni1 N1 N2 B1 -1.7(3)
N4 B1 N2 C3 124.6(3)
N6 B1 N2 C3 -117.4(3)
N4 B1 N2 N1 -57.7(3)
N6 B1 N2 N1 60.3(3)
C10 N3 N4 C12 -0.9(3)
Ni1 N3 N4 C12 172.56(16)
C10 N3 N4 B1 174.0(2)
Ni1 N3 N4 B1 -12.5(3)
N2 B1 N4 C12 -119.5(3)
N6 B1 N4 C12 121.7(3)
N2 B1 N4 N3 66.7(3)
N6 B1 N4 N3 -52.1(3)
C19 N5 N6 C21 0.9(3)
Ni1 N5 N6 C21 -176.32(17)
C19 N5 N6 B1 -176.1(2)
Ni1 N5 N6 B1 6.6(3)
N4 B1 N6 C21 -120.3(3)
N2 B1 N6 C21 120.9(3)
N4 B1 N6 N5 56.0(3)
N2 B1 N6 N5 -62.8(3)
N2 N1 C1 C2 -0.3(3)
Ni1 N1 C1 C2 -174.9(2)
N2 N1 C1 C9 178.9(2)
Ni1 N1 C1 C9 4.4(4)
N1 C1 C2 C3 0.3(3)
C9 C1 C2 C3 -178.9(2)
N1 N2 C3 C2 0.0(3)
B1 N2 C3 C2 177.9(2)
C1 C2 C3 N2 -0.2(3)
C9 C4 C5 C6 0.6(5)
C4 C5 C6 C7 0.1(5)
C5 C6 C7 C8 -0.4(5)
C6 C7 C8 C9 -0.1(5)
C5 C4 C9 C8 -1.0(4)
C5 C4 C9 C1 178.1(3)
C7 C8 C9 C4 0.8(4)
C7 C8 C9 C1 -178.4(2)
N1 C1 C9 C4 25.0(4)
C2 C1 C9 C4 -155.9(3)
N1 C1 C9 C8 -156.0(2)
C2 C1 C9 C8 23.2(4)
N4 N3 C10 C11 1.5(2)
Ni1 N3 C10 C11 -169.12(19)
N4 N3 C10 C18 -172.0(2)
Ni1 N3 C10 C18 17.3(4)
N3 C10 C11 C12 -1.6(3)
C18 C10 C11 C12 171.7(2)
N3 N4 C12 C11 -0.1(3)
B1 N4 C12 C11 -174.4(2)
C10 C11 C12 N4 1.0(3)
C18 C13 C14 C15 -0.7(4)
C13 C14 C15 C16 0.4(4)
C14 C15 C16 C17 -0.3(5)
C15 C16 C17 C18 0.5(4)
C14 C13 C18 C17 0.9(4)
C14 C13 C18 C10 175.1(2)
C16 C17 C18 C13 -0.8(4)
C16 C17 C18 C10 -175.1(2)
N3 C10 C18 C13 34.8(3)
C11 C10 C18 C13 -137.6(2)
N3 C10 C18 C17 -151.0(2)
C11 C10 C18 C17 36.6(3)
N6 N5 C19 C20 -1.3(3)
Ni1 N5 C19 C20 174.9(2)
N6 N5 C19 C27 175.6(2)
Ni1 N5 C19 C27 -8.2(4)
N5 C19 C20 C21 1.2(3)
C27 C19 C20 C21 -175.5(2)
N5 N6 C21 C20 -0.2(3)
B1 N6 C21 C20 176.5(2)
C19 C20 C21 N6 -0.6(3)
C27 C22 C23 C24 0.1(5)
C22 C23 C24 C25 -1.3(5)
C23 C24 C25 C26 1.7(4)
C24 C25 C26 C27 -0.8(4)
C23 C22 C27 C26 0.8(4)
C23 C22 C27 C19 -176.0(3)
C25 C26 C27 C22 -0.4(4)
C25 C26 C27 C19 176.4(2)
N5 C19 C27 C22 -35.0(3)
C20 C19 C27 C22 141.4(3)
N5 C19 C27 C26 148.3(2)
C20 C19 C27 C26 -35.4(4)
C33 C28 C29 C30 -1.4(4)
C28 C29 C30 C31 0.4(4)
C29 C30 C31 C32 0.3(4)
C30 C31 C32 C33 0.1(4)
Ni1 O1 C33 C32 -155.42(16)
Ni1 O1 C33 C28 26.2(3)
C31 C32 C33 O1 -179.5(2)
C31 C32 C33 C28 -1.1(3)
C29 C28 C33 O1 -179.9(2)
C29 C28 C33 C32 1.7(3)
C37 O2 C34 C35 34.0(3)
Ni1 O2 C34 C35 -151.76(17)
O2 C34 C35 C36 -25.8(3)
C34 C35 C36 C37 8.8(3)
C34 O2 C37 C36 -28.6(3)
Ni1 O2 C37 C36 156.69(19)
C35 C36 C37 O2 11.3(3)
C41 O3 C38 C39 -8.4(6)
O3 C38 C39 C40 23.9(6)
C38 C39 C40 C41 -29.4(6)
C38 O3 C41 C40 -10.7(6)
C39 C40 C41 O3 25.1(6)
